data_7037076
loop_
_publ_author_name
'Botezat, Olga'
'van Leusen, Jan'
'Ch Kravtsov, Victor'
'Ellern, Arkady'
'K\"ogerler, Paul'
'Baca, Svetlana G.'

_publ_section_title
;
 Iron(iii) carboxylate/aminoalcohol coordination clusters with
 propeller-shaped Fe8 cores: approaching reasonable exchange energies.
;
_journal_issue 47
_journal_name_full 'Dalton transactions (Cambridge, England : 2003)'
_journal_page_first 20753
_journal_page_last 20762
_journal_paper_doi 10.1039/c5dt03024b
_journal_volume 44
_journal_year 2015
_chemical_formula_sum 'C28 H58 Fe3 N3 O21'
_chemical_formula_weight 940.32
_chemical_name_systematic
; 
 ? 
;
_space_group_IT_number 2
_symmetry_cell_setting triclinic
_symmetry_space_group_name_Hall '-P 1'
_symmetry_space_group_name_H-M 'P -1'
_atom_sites_solution_hydrogens geom
_atom_sites_solution_primary direct
_atom_sites_solution_secondary difmap
_audit_creation_method SHELXL-97
_audit_update_record
;
2015-09-30 deposited with the CCDC.
2015-11-01 downloaded from the CCDC.
;
_cell_angle_alpha 76.8910(10)
_cell_angle_beta 70.4770(10)
_cell_angle_gamma 71.2670(10)
_cell_formula_units_Z 2
_cell_length_a 11.9901(7)
_cell_length_b 14.0481(8)
_cell_length_c 14.8372(8)
_cell_measurement_reflns_used 6792
_cell_measurement_temperature 100(2)
_cell_measurement_theta_max 30.12
_cell_measurement_theta_min 2.27
_cell_volume 2210.6(2)
_computing_cell_refinement 'Bruker SMART'
_computing_data_collection 'Bruker SMART'
_computing_data_reduction 'Bruker SMART'
_computing_molecular_graphics diamond
_computing_publication_material word
_computing_structure_refinement 'SHELXL-97 (Sheldrick, 1997)'
_computing_structure_solution 'SHELXS-97 (Sheldrick, 1990)'
_diffrn_ambient_temperature 100(2)
_diffrn_measured_fraction_theta_full 0.996
_diffrn_measured_fraction_theta_max 0.996
_diffrn_measurement_device_type 'CCD area detector'
_diffrn_measurement_method 'phi and omega scans'
_diffrn_radiation_monochromator graphite
_diffrn_radiation_source 'fine-focus sealed tube'
_diffrn_radiation_type MoK\a
_diffrn_radiation_wavelength 0.71073
_diffrn_reflns_av_R_equivalents 0.1042
_diffrn_reflns_limit_h_max 16
_diffrn_reflns_limit_h_min -16
_diffrn_reflns_limit_k_max 19
_diffrn_reflns_limit_k_min -19
_diffrn_reflns_limit_l_max 20
_diffrn_reflns_limit_l_min -20
_diffrn_reflns_number 32232
_diffrn_reflns_theta_full 29.00
_diffrn_reflns_theta_max 29.00
_diffrn_reflns_theta_min 1.47
_exptl_absorpt_coefficient_mu 1.047
_exptl_absorpt_correction_T_max 0.8588
_exptl_absorpt_correction_T_min 0.7108
_exptl_absorpt_correction_type multi-scan
_exptl_absorpt_process_details sadabs
_exptl_crystal_colour red
_exptl_crystal_density_diffrn 1.413
_exptl_crystal_density_method 'not measured'
_exptl_crystal_description block
_exptl_crystal_F_000 986
_exptl_crystal_size_max 0.35
_exptl_crystal_size_mid 0.20
_exptl_crystal_size_min 0.15
_refine_diff_density_max 0.780
_refine_diff_density_min -0.569
_refine_diff_density_rms 0.090
_refine_ls_extinction_method none
_refine_ls_goodness_of_fit_ref 1.006
_refine_ls_hydrogen_treatment constr
_refine_ls_matrix_type full
_refine_ls_number_parameters 527
_refine_ls_number_reflns 11721
_refine_ls_number_restraints 37
_refine_ls_restrained_S_all 1.016
_refine_ls_R_factor_all 0.0457
_refine_ls_R_factor_gt 0.0399
_refine_ls_shift/su_max 0.002
_refine_ls_shift/su_mean 0.000
_refine_ls_structure_factor_coef Fsqd
_refine_ls_weighting_details 'calc w=1/[\s^2^(Fo^2^)+(0.0453P)^2^+0.0000P] where P=(Fo^2^+2Fc^2^)/3'
_refine_ls_weighting_scheme calc
_refine_ls_wR_factor_gt 0.1040
_refine_ls_wR_factor_ref 0.1061
_reflns_number_gt 9813
_reflns_number_total 11721
_reflns_threshold_expression >2sigma(I)
_cod_data_source_file c5dt03024b2.cif
_cod_data_source_block cluster5
_cod_depositor_comments 'Adding full bibliography for 7037072--7037076.cif.'
_cod_original_sg_symbol_H-M P-1
_cod_database_code 7037076
_diffrn_reflns_av_unetl/neti 0.0783

loop_
_symmetry_equiv_pos_as_xyz
'x, y, z'
'-x, -y, -z'

loop_
_atom_site_label
_atom_site_type_symbol
_atom_site_fract_x
_atom_site_fract_y
_atom_site_fract_z
_atom_site_U_iso_or_equiv
_atom_site_adp_type
_atom_site_occupancy
_atom_site_symmetry_multiplicity
_atom_site_calc_flag
_atom_site_refinement_flags
_atom_site_disorder_assembly
_atom_site_disorder_group
Fe1 Fe 0.39393(2) 0.315775(17) 0.179683(16) 0.01330(7) Uani 1 1 d . . .
Fe2 Fe 0.48866(2) 0.072457(18) 0.159184(18) 0.01632(7) Uani 1 1 d . . .
Fe3 Fe 0.45118(2) 0.148532(18) 0.364196(17) 0.01504(7) Uani 1 1 d . . .
C1 C 0.60549(17) 0.22357(14) 0.01795(12) 0.0188(3) Uani 1 1 d . . .
C2 C 0.71219(19) 0.24664(15) -0.06464(14) 0.0258(4) Uani 1 1 d . . .
H2 H 0.6824 0.3150 -0.0999 0.031 Uiso 1 1 calc R . .
C3 C 0.8086(2) 0.2519(2) -0.02183(19) 0.0448(6) Uani 1 1 d . . .
H3A H 0.7728 0.3045 0.0209 0.067 Uiso 1 1 calc R . .
H3B H 0.8783 0.2683 -0.0739 0.067 Uiso 1 1 calc R . .
H3C H 0.8369 0.1862 0.0151 0.067 Uiso 1 1 calc R . .
C4 C 0.7622(3) 0.1701(2) -0.13531(18) 0.0464(6) Uani 1 1 d . . .
H4A H 0.7950 0.1029 -0.1028 0.070 Uiso 1 1 calc R . .
H4B H 0.8279 0.1898 -0.1896 0.070 Uiso 1 1 calc R . .
H4C H 0.6962 0.1682 -0.1592 0.070 Uiso 1 1 calc R . .
C5 C 0.27794(17) 0.21796(14) 0.08820(13) 0.0191(3) Uani 1 1 d . . .
C6 C 0.18010(19) 0.23002(15) 0.03942(15) 0.0278(4) Uani 1 1 d . . .
H6 H 0.2224 0.2152 -0.0284 0.033 Uiso 1 1 calc R . .
C7 C 0.0947(2) 0.33683(18) 0.0360(2) 0.0456(6) Uani 1 1 d . . .
H7A H 0.0513 0.3527 0.1019 0.068 Uiso 1 1 calc R . .
H7B H 0.0349 0.3411 0.0025 0.068 Uiso 1 1 calc R . .
H7C H 0.1428 0.3855 0.0013 0.068 Uiso 1 1 calc R . .
C8 C 0.1083(3) 0.1518(2) 0.0916(3) 0.0633(9) Uani 1 1 d . . .
H8A H 0.1634 0.0835 0.0850 0.095 Uiso 1 1 calc R . .
H8B H 0.0418 0.1615 0.0631 0.095 Uiso 1 1 calc R . .
H8C H 0.0735 0.1603 0.1601 0.095 Uiso 1 1 calc R . .
C9 C 0.67507(17) -0.00124(13) 0.27404(13) 0.0200(4) Uani 1 1 d . . .
C10 C 0.8017(2) -0.06793(17) 0.27484(17) 0.0326(5) Uani 1 1 d . . .
H10 H 0.7980 -0.0974 0.3435 0.039 Uiso 1 1 calc R . .
C11 C 0.8445(3) -0.1551(2) 0.2182(2) 0.0561(8) Uani 1 1 d . . .
H11A H 0.8543 -0.1293 0.1497 0.084 Uiso 1 1 calc R . .
H11B H 0.7837 -0.1945 0.2410 0.084 Uiso 1 1 calc R . .
H11C H 0.9234 -0.1987 0.2270 0.084 Uiso 1 1 calc R . .
C12 C 0.8903(3) -0.0044(3) 0.2427(4) 0.1100(19) Uani 1 1 d . . .
H12A H 0.9678 -0.0445 0.2565 0.165 Uiso 1 1 calc R . .
H12B H 0.8559 0.0548 0.2774 0.165 Uiso 1 1 calc R . .
H12C H 0.9054 0.0181 0.1732 0.165 Uiso 1 1 calc R . .
C13 C 0.34203(19) -0.01124(14) 0.34720(14) 0.0253(4) Uani 1 1 d D . .
C14 C 0.2486(10) -0.0695(11) 0.4015(9) 0.054(2) Uani 0.70 1 d PD A 1
H14 H 0.2925 -0.1405 0.3874 0.065 Uiso 0.70 1 calc PR A 1
C15 C 0.1438(5) -0.0426(6) 0.3611(4) 0.112(3) Uani 0.70 1 d PDU A 1
H15A H 0.1739 -0.0356 0.2905 0.168 Uiso 0.70 1 calc PR A 1
H15B H 0.0872 0.0218 0.3811 0.168 Uiso 0.70 1 calc PR A 1
H15C H 0.1008 -0.0960 0.3847 0.168 Uiso 0.70 1 calc PR A 1
C16 C 0.2157(6) -0.0789(6) 0.5047(3) 0.113(3) Uani 0.70 1 d PDU A 1
H16A H 0.1566 -0.1197 0.5329 0.170 Uiso 0.70 1 calc PR A 1
H16B H 0.1787 -0.0114 0.5252 0.170 Uiso 0.70 1 calc PR A 1
H16C H 0.2894 -0.1120 0.5265 0.170 Uiso 0.70 1 calc PR A 1
C14' C 0.261(2) -0.084(3) 0.412(2) 0.054(2) Uani 0.30 1 d PD A 2
H14' H 0.3014 -0.1119 0.4651 0.065 Uiso 0.30 1 calc PR A 2
C15' C 0.1484(14) -0.0155(13) 0.4617(15) 0.147(8) Uani 0.30 1 d PDU A 2
H15D H 0.1603 0.0525 0.4510 0.221 Uiso 0.30 1 calc PR A 2
H15E H 0.1277 -0.0398 0.5310 0.221 Uiso 0.30 1 calc PR A 2
H15F H 0.0814 -0.0127 0.4366 0.221 Uiso 0.30 1 calc PR A 2
C16' C 0.2751(9) -0.1679(6) 0.3813(7) 0.058(2) Uani 0.30 1 d PDU A 2
H16D H 0.3312 -0.1689 0.3158 0.087 Uiso 0.30 1 calc PR A 2
H16E H 0.1953 -0.1720 0.3807 0.087 Uiso 0.30 1 calc PR A 2
H16F H 0.3094 -0.2258 0.4241 0.087 Uiso 0.30 1 calc PR A 2
C17 C 0.55131(16) 0.33230(13) 0.29200(12) 0.0171(3) Uani 1 1 d . . .
C18 C 0.64850(18) 0.37460(15) 0.30016(14) 0.0236(4) Uani 1 1 d . . .
H18 H 0.6457 0.4414 0.2580 0.028 Uiso 1 1 calc R . .
C19 C 0.7726(2) 0.3006(2) 0.2616(2) 0.0440(6) Uani 1 1 d . . .
H19A H 0.7747 0.2336 0.2999 0.066 Uiso 1 1 calc R . .
H19B H 0.8382 0.3251 0.2663 0.066 Uiso 1 1 calc R . .
H19C H 0.7847 0.2956 0.1940 0.066 Uiso 1 1 calc R . .
C20 C 0.6277(2) 0.3906(2) 0.40286(17) 0.0404(6) Uani 1 1 d . . .
H20A H 0.6281 0.3259 0.4453 0.061 Uiso 1 1 calc R . .
H20B H 0.5483 0.4398 0.4242 0.061 Uiso 1 1 calc R . .
H20C H 0.6934 0.4163 0.4054 0.061 Uiso 1 1 calc R . .
C21 C 0.21709(16) 0.31086(13) 0.37921(12) 0.0173(3) Uani 1 1 d . . .
C22 C 0.08488(18) 0.35408(16) 0.43426(14) 0.0260(4) Uani 1 1 d . . .
H22 H 0.0663 0.4297 0.4216 0.031 Uiso 1 1 calc R . .
C23 C 0.0038(2) 0.3216(2) 0.3930(2) 0.0455(6) Uani 1 1 d . . .
H23A H 0.0263 0.3396 0.3227 0.068 Uiso 1 1 calc R . .
H23B H -0.0825 0.3563 0.4207 0.068 Uiso 1 1 calc R . .
H23C H 0.0156 0.2481 0.4092 0.068 Uiso 1 1 calc R . .
C24 C 0.0597(2) 0.3227(2) 0.54219(16) 0.0460(6) Uani 1 1 d . . .
H24A H 0.0722 0.2490 0.5566 0.069 Uiso 1 1 calc R . .
H24B H -0.0252 0.3566 0.5745 0.069 Uiso 1 1 calc R . .
H24C H 0.1159 0.3421 0.5653 0.069 Uiso 1 1 calc R . .
C25 C 0.9756(2) 0.56068(17) 0.21172(18) 0.0379(5) Uani 1 1 d . . .
C26 C 0.8454(2) 0.5695(2) 0.2354(2) 0.0556(7) Uani 1 1 d . . .
H26A H 0.8156 0.5420 0.3032 0.083 Uiso 1 1 calc R . .
H26B H 0.8319 0.5315 0.1940 0.083 Uiso 1 1 calc R . .
H26C H 0.8008 0.6411 0.2251 0.083 Uiso 1 1 calc R . .
C27 C 0.2885(2) 0.51983(18) 0.40267(19) 0.0361(5) Uani 1 1 d . . .
C28 C 0.2924(2) 0.58363(19) 0.31071(18) 0.0411(6) Uani 1 1 d . . .
H28A H 0.3725 0.5603 0.2644 0.062 Uiso 1 1 calc R . .
H28B H 0.2798 0.6540 0.3189 0.062 Uiso 1 1 calc R . .
H28C H 0.2275 0.5798 0.2865 0.062 Uiso 1 1 calc R . .
O1 O 0.44482(11) 0.17877(9) 0.23436(8) 0.0151(2) Uani 1 1 d . . .
O2 O 0.52256(12) 0.29826(9) 0.05379(9) 0.0194(3) Uani 1 1 d . . .
O3 O 0.60765(13) 0.13153(9) 0.04885(9) 0.0219(3) Uani 1 1 d . . .
O4 O 0.26998(12) 0.28977(9) 0.12969(9) 0.0207(3) Uani 1 1 d . . .
O5 O 0.36107(13) 0.13493(9) 0.08521(9) 0.0216(3) Uani 1 1 d . . .
O6 O 0.62657(13) -0.01229(9) 0.21523(10) 0.0233(3) Uani 1 1 d . . .
O7 O 0.62495(12) 0.06237(10) 0.33405(9) 0.0214(3) Uani 1 1 d . . .
O8 O 0.36421(13) 0.00356(10) 0.25760(10) 0.0255(3) Uani 1 1 d . A .
O9 O 0.38911(13) 0.02230(10) 0.39447(9) 0.0233(3) Uani 1 1 d . A .
O10 O 0.51623(13) 0.26536(9) 0.35805(9) 0.0203(3) Uani 1 1 d . . .
O11 O 0.51282(12) 0.36486(9) 0.21773(9) 0.0185(3) Uani 1 1 d . . .
O12 O 0.27656(12) 0.22934(10) 0.41665(9) 0.0210(3) Uani 1 1 d . . .
O13 O 0.25805(12) 0.35857(9) 0.29761(9) 0.0184(3) Uani 1 1 d . . .
O14 O 0.33678(9) 0.46450(7) 0.11936(7) 0.0188(3) Uani 1 1 d . . .
H14A H 0.3546 0.4774 0.0559 0.023 Uiso 1 1 d R . .
H14B H 0.2568 0.4906 0.1405 0.023 Uiso 1 1 d R . .
O15 O 0.53124(9) -0.05240(7) 0.09067(7) 0.0261(3) Uani 1 1 d R . .
H15K H 0.5716 -0.0619 0.0422 0.031 Uiso 1 1 d R . .
H15L H 0.5332 -0.1161 0.1338 0.031 Uiso 1 1 d R . .
O16 O 0.45176(13) 0.11784(10) 0.50579(9) 0.0242(3) Uani 1 1 d . . .
H16K H 0.5105 0.0820 0.5236 0.029 Uiso 1 1 d R . .
H16L H 0.4254 0.1592 0.5385 0.029 Uiso 1 1 d R . .
O17 O 0.55641(16) 0.62897(11) 0.26939(12) 0.0390(4) Uani 1 1 d . . .
O18 O 0.5624(3) 0.78313(13) 0.22393(14) 0.0729(8) Uani 1 1 d . . .
O19 O 0.5544(2) 0.70043(12) 0.12366(13) 0.0479(5) Uani 1 1 d . . .
O20 O 0.37068(14) 0.49474(10) 0.93237(10) 0.0283(3) Uani 1 1 d . . .
H20E H 0.3956 0.4474 0.9146 0.034 Uiso 1 1 d R . .
H20F H 0.4165 0.5277 0.8942 0.034 Uiso 1 1 d R . .
O21 O 0.37149(18) 0.27736(14) 0.59598(12) 0.0504(5) Uani 1 1 d . . .
H21E H 0.4057 0.2906 0.6301 0.060 Uiso 1 1 d R . .
H21F H 0.3588 0.3265 0.5714 0.060 Uiso 1 1 d R . .
N1 N 0.55614(17) 0.70351(12) 0.20532(13) 0.0265(4) Uani 1 1 d . . .
N2 N 1.0775(2) 0.55432(17) 0.19309(16) 0.0476(5) Uani 1 1 d . . .
N3 N 0.2854(2) 0.46986(17) 0.47417(18) 0.0494(6) Uani 1 1 d . . .

loop_
_atom_site_aniso_label
_atom_site_aniso_U_11
_atom_site_aniso_U_22
_atom_site_aniso_U_33
_atom_site_aniso_U_23
_atom_site_aniso_U_13
_atom_site_aniso_U_12
Fe1 0.01557(13) 0.01157(12) 0.01409(12) -0.00486(8) -0.00426(9) -0.00316(10)
Fe2 0.01964(14) 0.01251(12) 0.01881(13) -0.00690(9) -0.00522(10) -0.00391(10)
Fe3 0.01677(14) 0.01330(12) 0.01449(12) -0.00337(9) -0.00360(9) -0.00309(10)
C1 0.0188(9) 0.0206(9) 0.0176(8) -0.0068(7) -0.0051(7) -0.0035(7)
C2 0.0239(10) 0.0216(9) 0.0239(9) -0.0048(7) 0.0028(8) -0.0044(8)
C3 0.0278(13) 0.0572(16) 0.0494(15) -0.0064(12) -0.0011(10) -0.0221(12)
C4 0.0426(15) 0.0488(15) 0.0339(13) -0.0196(11) 0.0165(10) -0.0127(12)
C5 0.0193(9) 0.0206(9) 0.0202(8) -0.0064(7) -0.0050(7) -0.0071(7)
C6 0.0257(11) 0.0302(10) 0.0360(11) -0.0126(9) -0.0161(9) -0.0052(9)
C7 0.0430(15) 0.0374(13) 0.0699(18) -0.0126(12) -0.0402(14) 0.0002(11)
C8 0.0516(18) 0.0492(16) 0.111(3) 0.0073(16) -0.0483(18) -0.0290(15)
C9 0.0190(9) 0.0165(8) 0.0228(9) -0.0030(7) -0.0039(7) -0.0042(7)
C10 0.0234(11) 0.0316(11) 0.0405(12) -0.0164(9) -0.0121(9) 0.0067(9)
C11 0.0349(15) 0.0409(15) 0.093(2) -0.0358(15) -0.0193(15) 0.0085(12)
C12 0.0251(16) 0.061(2) 0.251(6) -0.071(3) -0.027(2) 0.0010(15)
C13 0.0256(10) 0.0187(9) 0.0306(10) -0.0055(7) -0.0014(8) -0.0101(8)
C14 0.056(3) 0.051(5) 0.054(3) -0.009(4) 0.010(2) -0.040(2)
C15 0.086(4) 0.225(8) 0.060(3) 0.031(4) -0.025(3) -0.118(5)
C16 0.100(4) 0.234(8) 0.046(3) 0.046(4) -0.030(3) -0.133(5)
C14' 0.056(3) 0.051(5) 0.054(3) -0.009(4) 0.010(2) -0.040(2)
C15' 0.141(9) 0.142(9) 0.152(9) -0.022(5) -0.027(5) -0.042(5)
C16' 0.070(4) 0.037(3) 0.065(4) -0.016(3) 0.020(3) -0.047(3)
C17 0.0176(9) 0.0146(8) 0.0208(8) -0.0087(6) -0.0048(7) -0.0028(7)
C18 0.0249(10) 0.0249(9) 0.0286(10) -0.0055(7) -0.0119(8) -0.0111(8)
C19 0.0236(12) 0.0602(16) 0.0570(16) -0.0320(13) -0.0091(11) -0.0089(11)
C20 0.0391(14) 0.0621(16) 0.0357(12) -0.0231(11) -0.0115(10) -0.0219(13)
C21 0.0169(9) 0.0181(8) 0.0183(8) -0.0088(6) -0.0034(7) -0.0041(7)
C22 0.0185(10) 0.0277(10) 0.0259(10) -0.0064(8) -0.0020(7) -0.0009(8)
C23 0.0225(12) 0.0656(18) 0.0511(15) -0.0098(13) -0.0089(10) -0.0155(12)
C24 0.0276(13) 0.0639(17) 0.0258(11) -0.0087(11) 0.0060(9) 0.0030(12)
C25 0.0333(13) 0.0246(11) 0.0433(13) -0.0040(9) -0.0022(10) -0.0006(10)
C26 0.0310(14) 0.0446(15) 0.083(2) -0.0180(14) 0.0009(13) -0.0098(12)
C27 0.0328(12) 0.0334(12) 0.0504(15) -0.0276(11) -0.0139(11) -0.0028(10)
C28 0.0353(13) 0.0398(13) 0.0485(14) -0.0191(11) -0.0031(11) -0.0105(11)
O1 0.0189(6) 0.0119(5) 0.0163(6) -0.0052(4) -0.0057(5) -0.0035(5)
O2 0.0223(7) 0.0167(6) 0.0171(6) -0.0057(5) -0.0036(5) -0.0020(5)
O3 0.0245(7) 0.0172(6) 0.0213(6) -0.0076(5) -0.0011(5) -0.0040(5)
O4 0.0212(7) 0.0188(6) 0.0261(7) -0.0104(5) -0.0098(5) -0.0021(5)
O5 0.0256(7) 0.0187(6) 0.0247(7) -0.0090(5) -0.0099(5) -0.0042(6)
O6 0.0251(7) 0.0173(6) 0.0286(7) -0.0091(5) -0.0099(6) -0.0004(6)
O7 0.0202(7) 0.0200(6) 0.0234(6) -0.0081(5) -0.0070(5) -0.0002(5)
O8 0.0311(8) 0.0221(7) 0.0289(7) -0.0066(5) -0.0068(6) -0.0141(6)
O9 0.0295(8) 0.0174(6) 0.0227(7) -0.0015(5) -0.0058(6) -0.0082(6)
O10 0.0277(7) 0.0190(6) 0.0182(6) -0.0042(5) -0.0079(5) -0.0089(6)
O11 0.0227(7) 0.0178(6) 0.0195(6) -0.0023(5) -0.0097(5) -0.0079(5)
O12 0.0191(7) 0.0208(6) 0.0185(6) -0.0039(5) -0.0021(5) -0.0019(5)
O13 0.0206(7) 0.0163(6) 0.0172(6) -0.0066(5) -0.0028(5) -0.0030(5)
O14 0.0196(7) 0.0162(6) 0.0185(6) -0.0034(5) -0.0045(5) -0.0021(5)
O15 0.0397(9) 0.0160(6) 0.0232(7) -0.0093(5) -0.0078(6) -0.0049(6)
O16 0.0294(8) 0.0220(7) 0.0185(6) -0.0036(5) -0.0079(6) -0.0014(6)
O17 0.0491(11) 0.0280(8) 0.0419(9) 0.0074(7) -0.0190(8) -0.0150(8)
O18 0.169(3) 0.0276(9) 0.0523(12) 0.0011(8) -0.0626(15) -0.0378(13)
O19 0.0906(15) 0.0265(8) 0.0411(9) -0.0080(7) -0.0362(10) -0.0144(9)
O20 0.0410(9) 0.0224(7) 0.0222(7) -0.0030(5) -0.0049(6) -0.0137(7)
O21 0.0607(13) 0.0577(11) 0.0359(9) -0.0263(8) -0.0229(9) 0.0033(10)
N1 0.0316(10) 0.0198(8) 0.0336(9) -0.0058(7) -0.0151(7) -0.0063(7)
N2 0.0295(12) 0.0417(12) 0.0535(13) 0.0029(10) -0.0048(10) 0.0010(10)
N3 0.0635(16) 0.0416(12) 0.0555(14) -0.0205(11) -0.0277(12) -0.0094(11)

loop_
_atom_type_symbol
_atom_type_description
_atom_type_scat_dispersion_real
_atom_type_scat_dispersion_imag
_atom_type_scat_source
C C 0.0033 0.0016 'International Tables Vol C Tables 4.2.6.8 and 6.1.1.4'
H H 0.0000 0.0000 'International Tables Vol C Tables 4.2.6.8 and 6.1.1.4'
N N 0.0061 0.0033 'International Tables Vol C Tables 4.2.6.8 and 6.1.1.4'
O O 0.0106 0.0060 'International Tables Vol C Tables 4.2.6.8 and 6.1.1.4'
Fe Fe 0.3463 0.8444 'International Tables Vol C Tables 4.2.6.8 and 6.1.1.4'

loop_
_geom_angle_atom_site_label_1
_geom_angle_atom_site_label_2
_geom_angle_atom_site_label_3
_geom_angle
O1 Fe1 O2 94.48(5)
O1 Fe1 O13 95.20(5)
O2 Fe1 O13 170.25(5)
O1 Fe1 O4 93.82(5)
O2 Fe1 O4 91.97(5)
O13 Fe1 O4 88.63(5)
O1 Fe1 O11 95.38(5)
O2 Fe1 O11 86.04(5)
O13 Fe1 O11 91.81(5)
O4 Fe1 O11 170.72(5)
O1 Fe1 O14 179.17(4)
O2 Fe1 O14 85.53(4)
O13 Fe1 O14 84.82(4)
O4 Fe1 O14 85.36(4)
O11 Fe1 O14 85.45(4)
O1 Fe2 O3 94.80(5)
O1 Fe2 O6 94.12(5)
O3 Fe2 O6 90.06(6)
O1 Fe2 O8 92.19(5)
O3 Fe2 O8 172.05(5)
O6 Fe2 O8 93.21(6)
O1 Fe2 O5 97.71(5)
O3 Fe2 O5 88.33(5)
O6 Fe2 O5 168.15(5)
O8 Fe2 O5 86.98(6)
O1 Fe2 O15 174.13(4)
O3 Fe2 O15 90.49(4)
O6 Fe2 O15 83.30(4)
O8 Fe2 O15 82.71(5)
O5 Fe2 O15 84.97(4)
O1 Fe3 O7 95.16(5)
O1 Fe3 O10 95.22(5)
O7 Fe3 O10 87.82(5)
O1 Fe3 O12 93.95(5)
O7 Fe3 O12 170.88(5)
O10 Fe3 O12 91.80(5)
O1 Fe3 O9 94.95(5)
O7 Fe3 O9 90.30(5)
O10 Fe3 O9 169.79(5)
O12 Fe3 O9 88.46(5)
O1 Fe3 O16 178.07(5)
O7 Fe3 O16 86.73(5)
O10 Fe3 O16 85.25(5)
O12 Fe3 O16 84.16(5)
O9 Fe3 O16 84.62(5)
O3 C1 O2 124.71(17)
O3 C1 C2 118.03(17)
O2 C1 C2 117.20(16)
C1 C2 C4 111.90(17)
C1 C2 C3 107.73(17)
C4 C2 C3 112.7(2)
C1 C2 H2 108.1
C4 C2 H2 108.1
C3 C2 H2 108.1
C2 C3 H3A 109.5
C2 C3 H3B 109.5
H3A C3 H3B 109.5
C2 C3 H3C 109.5
H3A C3 H3C 109.5
H3B C3 H3C 109.5
C2 C4 H4A 109.5
C2 C4 H4B 109.5
H4A C4 H4B 109.5
C2 C4 H4C 109.5
H4A C4 H4C 109.5
H4B C4 H4C 109.5
O4 C5 O5 124.66(16)
O4 C5 C6 118.30(17)
O5 C5 C6 117.03(15)
C5 C6 C7 112.65(16)
C5 C6 C8 108.77(18)
C7 C6 C8 111.1(2)
C5 C6 H6 108.1
C7 C6 H6 108.1
C8 C6 H6 108.1
C6 C7 H7A 109.5
C6 C7 H7B 109.5
H7A C7 H7B 109.5
C6 C7 H7C 109.5
H7A C7 H7C 109.5
H7B C7 H7C 109.5
C6 C8 H8A 109.5
C6 C8 H8B 109.5
H8A C8 H8B 109.5
C6 C8 H8C 109.5
H8A C8 H8C 109.5
H8B C8 H8C 109.5
O6 C9 O7 124.71(18)
O6 C9 C10 118.61(17)
O7 C9 C10 116.68(16)
C12 C10 C11 112.0(2)
C12 C10 C9 109.5(2)
C11 C10 C9 113.88(19)
C12 C10 H10 107.0
C11 C10 H10 107.0
C9 C10 H10 107.0
C10 C11 H11A 109.5
C10 C11 H11B 109.5
H11A C11 H11B 109.5
C10 C11 H11C 109.5
H11A C11 H11C 109.5
H11B C11 H11C 109.5
C10 C12 H12A 109.5
C10 C12 H12B 109.5
H12A C12 H12B 109.5
C10 C12 H12C 109.5
H12A C12 H12C 109.5
H12B C12 H12C 109.5
O8 C13 O9 124.74(17)
O8 C13 C14 116.3(5)
O9 C13 C14 118.9(5)
O8 C13 C14' 121.6(12)
O9 C13 C14' 113.4(12)
C14 C13 C14' 9.6(15)
C16 C14 C15 114.7(9)
C16 C14 C13 116.0(10)
C15 C14 C13 113.2(9)
C16 C14 H14 103.6
C15 C14 H14 103.6
C13 C14 H14 103.6
C14 C15 H15A 109.5
C14 C15 H15B 109.5
H15A C15 H15B 109.5
C14 C15 H15C 109.5
H15A C15 H15C 109.5
H15B C15 H15C 109.5
C14 C16 H16A 109.5
C14 C16 H16B 109.5
H16A C16 H16B 109.5
C14 C16 H16C 109.5
H16A C16 H16C 109.5
H16B C16 H16C 109.5
C16' C14' C15' 129(3)
C16' C14' C13 118.2(18)
C15' C14' C13 103(3)
C16' C14' H14' 100.1
C15' C14' H14' 100.1
C13 C14' H14' 100.1
C14' C15' H15D 109.5
C14' C15' H15E 109.5
H15D C15' H15E 109.5
C14' C15' H15F 109.5
H15D C15' H15F 109.5
H15E C15' H15F 109.5
C14' C16' H16D 109.5
C14' C16' H16E 109.5
H16D C16' H16E 109.5
C14' C16' H16F 109.5
H16D C16' H16F 109.5
H16E C16' H16F 109.5
O10 C17 O11 124.20(15)
O10 C17 C18 117.88(15)
O11 C17 C18 117.89(16)
C17 C18 C20 111.94(17)
C17 C18 C19 106.95(15)
C20 C18 C19 112.01(19)
C17 C18 H18 108.6
C20 C18 H18 108.6
C19 C18 H18 108.6
C18 C19 H19A 109.5
C18 C19 H19B 109.5
H19A C19 H19B 109.5
C18 C19 H19C 109.5
H19A C19 H19C 109.5
H19B C19 H19C 109.5
C18 C20 H20A 109.5
C18 C20 H20B 109.5
H20A C20 H20B 109.5
C18 C20 H20C 109.5
H20A C20 H20C 109.5
H20B C20 H20C 109.5
O12 C21 O13 125.12(17)
O12 C21 C22 117.73(16)
O13 C21 C22 117.11(16)
C21 C22 C24 112.91(17)
C21 C22 C23 107.54(17)
C24 C22 C23 112.00(19)
C21 C22 H22 108.1
C24 C22 H22 108.1
C23 C22 H22 108.1
C22 C23 H23A 109.5
C22 C23 H23B 109.5
H23A C23 H23B 109.5
C22 C23 H23C 109.5
H23A C23 H23C 109.5
H23B C23 H23C 109.5
C22 C24 H24A 109.5
C22 C24 H24B 109.5
H24A C24 H24B 109.5
C22 C24 H24C 109.5
H24A C24 H24C 109.5
H24B C24 H24C 109.5
N2 C25 C26 179.6(3)
C25 C26 H26A 109.5
C25 C26 H26B 109.5
H26A C26 H26B 109.5
C25 C26 H26C 109.5
H26A C26 H26C 109.5
H26B C26 H26C 109.5
N3 C27 C28 179.8(2)
C27 C28 H28A 109.5
C27 C28 H28B 109.5
H28A C28 H28B 109.5
C27 C28 H28C 109.5
H28A C28 H28C 109.5
H28B C28 H28C 109.5
Fe1 O1 Fe3 119.81(6)
Fe1 O1 Fe2 119.93(6)
Fe3 O1 Fe2 120.26(6)
C1 O2 Fe1 134.47(11)
C1 O3 Fe2 129.34(12)
C5 O4 Fe1 130.50(13)
C5 O5 Fe2 131.51(11)
C9 O6 Fe2 135.32(12)
C9 O7 Fe3 126.90(12)
C13 O8 Fe2 128.25(12)
C13 O9 Fe3 130.88(12)
C17 O10 Fe3 134.46(11)
C17 O11 Fe1 127.62(11)
C21 O12 Fe3 128.95(12)
C21 O13 Fe1 132.80(11)
Fe1 O14 H14A 117.7
Fe1 O14 H14B 112.8
H14A O14 H14B 105.3
Fe2 O15 H15K 128.7
Fe2 O15 H15L 114.2
H15K O15 H15L 110.1
Fe3 O16 H16K 123.2
Fe3 O16 H16L 121.7
H16K O16 H16L 103.0
H20E O20 H20F 101.5
H21E O21 H21F 94.8
O19 N1 O18 118.81(17)
O19 N1 O17 122.82(16)
O18 N1 O17 118.31(17)

loop_
_geom_bond_atom_site_label_1
_geom_bond_atom_site_label_2
_geom_bond_distance
Fe1 O1 1.8982(12)
Fe1 O2 1.9918(13)
Fe1 O13 2.0050(12)
Fe1 O4 2.0250(12)
Fe1 O11 2.0424(12)
Fe1 O14 2.0683(9)
Fe2 O1 1.9002(11)
Fe2 O3 1.9968(13)
Fe2 O6 2.0121(13)
Fe2 O8 2.0312(13)
Fe2 O5 2.0342(13)
Fe2 O15 2.0634
Fe3 O1 1.8982(12)
Fe3 O7 2.0023(13)
Fe3 O10 2.0043(12)
Fe3 O12 2.0158(13)
Fe3 O9 2.0404(12)
Fe3 O16 2.0485(12)
C1 O3 1.265(2)
C1 O2 1.266(2)
C1 C2 1.511(3)
C2 C4 1.514(3)
C2 C3 1.521(3)
C2 H2 1.0000
C3 H3A 0.9800
C3 H3B 0.9800
C3 H3C 0.9800
C4 H4A 0.9800
C4 H4B 0.9800
C4 H4C 0.9800
C5 O4 1.260(2)
C5 O5 1.266(2)
C5 C6 1.521(3)
C6 C7 1.522(3)
C6 C8 1.524(3)
C6 H6 1.0000
C7 H7A 0.9800
C7 H7B 0.9800
C7 H7C 0.9800
C8 H8A 0.9800
C8 H8B 0.9800
C8 H8C 0.9800
C9 O6 1.258(2)
C9 O7 1.269(2)
C9 C10 1.509(3)
C10 C12 1.493(4)
C10 C11 1.498(3)
C10 H10 1.0000
C11 H11A 0.9800
C11 H11B 0.9800
C11 H11C 0.9800
C12 H12A 0.9800
C12 H12B 0.9800
C12 H12C 0.9800
C13 O8 1.247(2)
C13 O9 1.272(2)
C13 C14 1.504(18)
C13 C14' 1.58(5)
C14 C16 1.433(12)
C14 C15 1.476(12)
C14 H14 1.0000
C15 H15A 0.9800
C15 H15B 0.9800
C15 H15C 0.9800
C16 H16A 0.9800
C16 H16B 0.9800
C16 H16C 0.9800
C14' C16' 1.29(4)
C14' C15' 1.458(16)
C14' H14' 1.0000
C15' H15D 0.9800
C15' H15E 0.9800
C15' H15F 0.9800
C16' H16D 0.9800
C16' H16E 0.9800
C16' H16F 0.9800
C17 O10 1.258(2)
C17 O11 1.270(2)
C17 C18 1.516(2)
C18 C20 1.516(3)
C18 C19 1.526(3)
C18 H18 1.0000
C19 H19A 0.9800
C19 H19B 0.9800
C19 H19C 0.9800
C20 H20A 0.9800
C20 H20B 0.9800
C20 H20C 0.9800
C21 O12 1.257(2)
C21 O13 1.266(2)
C21 C22 1.513(3)
C22 C24 1.514(3)
C22 C23 1.529(3)
C22 H22 1.0000
C23 H23A 0.9800
C23 H23B 0.9800
C23 H23C 0.9800
C24 H24A 0.9800
C24 H24B 0.9800
C24 H24C 0.9800
C25 N2 1.136(3)
C25 C26 1.451(4)
C26 H26A 0.9800
C26 H26B 0.9800
C26 H26C 0.9800
C27 N3 1.128(3)
C27 C28 1.448(4)
C28 H28A 0.9800
C28 H28B 0.9800
C28 H28C 0.9800
O14 H14A 0.8824
O14 H14B 0.8818
O15 H15K 0.7335
O15 H15L 0.9738
O16 H16K 0.8100
O16 H16L 0.7615
O17 N1 1.244(2)
O18 N1 1.242(2)
O19 N1 1.229(2)
O20 H20E 0.7068
O20 H20F 0.8207
O21 H21E 0.8307
O21 H21F 0.6980
